data_7245863
loop_
_publ_author_name
'Komisarek, Daniel'
'Haj Hassani Sohi, Takin'
'Vasylyeva, Vera'

_publ_section_title
;
 Co-Crystals of Zwitterionic GABA API&#x2019;s Pregabalin and Phenibut:
 Properties and Application
;
_journal_name_full CrystEngComm
_journal_paper_doi 10.1039/D2CE01416E
_journal_year 2022
_chemical_absolute_configuration ad
_chemical_formula_moiety 'C8 H17 N O2, C8 H8 O3'
_chemical_formula_sum 'C16 H25 N O5'
_chemical_formula_weight 311.37
_chemical_name_common '(S)-Pregabalin (S)-Mandelic Acid'
_chemical_name_systematic '(S)-3-isobutyl-\^I^3^-aminobutyric acid (S)-2-Hydroxy-2-phenylacetic acid'
_space_group_crystal_system monoclinic
_space_group_IT_number 4
_space_group_name_Hall 'P 2yb'
_space_group_name_H-M_alt 'P 1 21 1'
_atom_sites_solution_hydrogens difmap
_atom_sites_solution_primary dual
_audit_creation_date 2021-09-08
_audit_creation_method
;
Olex2 1.3
(compiled 2020.11.12 svn.r5f609507 for OlexSys, GUI svn.r6272)
;
_audit_update_record
;
2022-05-03 deposited with the CCDC.	2022-11-17 downloaded from the CCDC.
;
_cell_angle_alpha 90
_cell_angle_beta 90.462(2)
_cell_angle_gamma 90
_cell_formula_units_Z 4
_cell_length_a 6.24550(10)
_cell_length_b 27.3880(5)
_cell_length_c 9.9624(2)
_cell_measurement_reflns_used 11933
_cell_measurement_temperature 99.98(13)
_cell_measurement_theta_max 76.8230
_cell_measurement_theta_min 3.1950
_cell_volume 1704.03(5)
_computing_cell_refinement 'CrysAlisPro 1.171.41.90a (Rigaku OD, 2020)'
_computing_data_collection 'CrysAlisPro 1.171.41.90a (Rigaku OD, 2020)'
_computing_data_reduction 'CrysAlisPro 1.171.41.90a (Rigaku OD, 2020)'
_computing_molecular_graphics 'Olex2 1.5 (Dolomanov et al., 2009)'
_computing_publication_material 'Olex2 1.5 (Dolomanov et al., 2009)'
_computing_structure_refinement 'XL  (Sheldrick, 2008)'
_computing_structure_solution 'SHELXT 2014/4 (Sheldrick, 2014)'
_diffrn_ambient_environment N~2~
_diffrn_ambient_temperature 99.98(13)
_diffrn_detector 'Hybrid Pixel Array Detector'
_diffrn_detector_area_resol_mean 10.0000
_diffrn_detector_type HyPix
_diffrn_measured_fraction_theta_full 0.999
_diffrn_measured_fraction_theta_max 0.951
_diffrn_measurement_details
;
List of Runs (angles in degrees, time in seconds):

  # Type    Start    End  Width  t~exp~   \w     \q     \k     \f   Frames
#--------------------------------------------------------------------------
  1  \w    -24.00   5.00   0.50    0.05    --   49.26 -19.00  30.00   58
  2  \w     10.00  60.00   0.50    0.05    --   49.26 -57.00-120.00  100
  3  \w    112.00 138.00   0.50    0.19    --  109.41 108.00 128.00   52
  4  \w     49.00  89.00   0.50    0.19    --  109.41 -77.00  90.00   80
  5  \w     81.00 106.00   0.50    0.19    --  109.41 -99.00 150.00   50
  6  \w     38.00  76.00   0.50    0.19    --  109.41-125.00  90.00   76
  7  \w     45.00 106.00   0.50    0.19    --  109.41-125.00 -30.00  122
  8  \w     78.00 109.00   0.50    0.19    --  109.41-125.00 -90.00   62
  9  \w     70.00 112.00   0.50    0.19    --  109.41-125.00-120.00   84
 10  \w     39.00  68.00   0.50    0.19    --  109.41-125.00-120.00   58
 11  \w     45.00  70.00   0.50    0.19    --  109.41-125.00 -90.00   50
 12  \w     45.00 109.00   0.50    0.19    --  109.41-125.00   0.00  128
 13  \w     82.00 112.00   0.50    0.19    --  109.41-125.00  90.00   60
 14  \w     30.00  55.00   0.50    0.05    --   49.26-108.00  31.00   50
 15  \w     57.00  83.00   0.50    0.19    --  109.41-108.00  31.00   52
 16  \w     41.00  95.00   0.50    0.19    --  109.41 -99.00  30.00  108
 17  \w     81.00 108.00   0.50    0.19    --  109.41-111.00 100.70   54
 18  \w     38.00  78.00   0.50    0.19    --  109.41-111.00 100.70   80
 19  \w    -59.00 -19.00   0.50    0.19    --  -90.00 125.00  60.00   80
 20  \w    -81.00 -36.00   0.50    0.19    --  -90.00 108.00 128.00   90
 21  \w    -82.00  -8.00   0.50    0.05    --  -49.26 108.00 128.00  148
 22  \w    -50.00 -23.00   0.50    0.19    --  -90.00 125.00 -30.00   54
 23  \w   -108.00 -76.00   0.50    0.19    --  -90.00  77.00 -30.00   64
 24  \w    -46.00 -19.00   0.50    0.19    --  -90.00  77.00 -30.00   54
 25  \w    -48.00 -22.00   0.50    0.19    --  -90.00  38.00 -90.00   52
 26  \w    -48.00 -18.00   0.50    0.19    --  -90.00  38.00-120.00   60
 27  \w    -47.00 -19.00   0.50    0.19    --  -90.00  38.00-180.00   56
 28  \w    -48.00 -19.00   0.50    0.19    --  -90.00  38.00-150.00   58
 29  \w    -48.00 -20.00   0.50    0.19    --  -90.00  38.00 -60.00   56
 30  \w    -48.00 -18.00   0.50    0.19    --  -90.00  38.00 -30.00   60
 31  \w    -47.00 -22.00   0.50    0.19    --  -90.00  38.00   0.00   50
 32  \w    -47.00 -19.00   0.50    0.19    --  -90.00  38.00 150.00   56
 33  \w    -31.00  24.00   0.50    0.05    --  -49.26  19.00  60.00  110
 34  \w   -116.00 -41.00   0.50    0.05    --  -49.26 -57.00 -30.00  150
 35  \w   -120.00 -81.00   0.50    0.05    --  -49.26-125.00  60.00   78
 36  \w   -159.00 -76.00   0.50    0.19    --  -90.00 -57.00 -60.00  166
 37  \w   -120.00 -95.00   0.50    0.05    --  -49.26-125.00-150.00   50
 38  \w   -120.00 -73.00   0.50    0.05    --  -49.26-125.00-180.00   94
 39  \w   -145.00-120.00   0.50    0.19    --  -90.00 -99.00 -60.00   50
 40  \w   -161.00-135.00   0.50    0.19    --  -90.00 -99.00-120.00   52
 41  \w   -128.00 -88.00   0.50    0.19    --  -90.00 -99.00-120.00   80
 42  \w   -111.00 -86.00   0.50    0.19    --  -90.00 -99.00 -60.00   50
 43  \w   -131.00 -86.00   0.50    0.19    --  -90.00-108.00  31.00   90
;
_diffrn_measurement_device 'four-circle diffractometer'
_diffrn_measurement_device_type 'XtaLAB Synergy, Dualflex, HyPix'
_diffrn_measurement_method '\w scans'
_diffrn_orient_matrix_type 'CrysAlisPro convention (1999,Acta A55,543-557)'
_diffrn_orient_matrix_UB_11 0.0552045000
_diffrn_orient_matrix_UB_12 -0.0540630000
_diffrn_orient_matrix_UB_13 0.0252752000
_diffrn_orient_matrix_UB_21 -0.0653793000
_diffrn_orient_matrix_UB_22 0.0055818000
_diffrn_orient_matrix_UB_23 0.1480249000
_diffrn_orient_matrix_UB_31 -0.2312838000
_diffrn_orient_matrix_UB_32 -0.0145069000
_diffrn_orient_matrix_UB_33 -0.0370782000
_diffrn_radiation_monochromator mirror
_diffrn_radiation_probe x-ray
_diffrn_radiation_type 'Cu K\a'
_diffrn_radiation_wavelength 1.54184
_diffrn_reflns_av_R_equivalents 0.0597
_diffrn_reflns_av_unetI/netI 0.0566
_diffrn_reflns_Laue_measured_fraction_full 0.999
_diffrn_reflns_Laue_measured_fraction_max 0.951
_diffrn_reflns_limit_h_max 4
_diffrn_reflns_limit_h_min -7
_diffrn_reflns_limit_k_max 33
_diffrn_reflns_limit_k_min -34
_diffrn_reflns_limit_l_max 12
_diffrn_reflns_limit_l_min -12
_diffrn_reflns_number 19149
_diffrn_reflns_point_group_measured_fraction_full 0.984
_diffrn_reflns_point_group_measured_fraction_max 0.905
_diffrn_reflns_theta_full 67.684
_diffrn_reflns_theta_max 77.793
_diffrn_reflns_theta_min 3.227
_diffrn_source 'micro-focus sealed X-ray tube'
_diffrn_source_type 'PhotonJet (Cu) X-ray Source'
_exptl_absorpt_coefficient_mu 0.739
_exptl_absorpt_correction_T_max 1.000
_exptl_absorpt_correction_T_min 0.560
_exptl_absorpt_correction_type gaussian
_exptl_absorpt_process_details
;
CrysAlisPro 1.171.41.90a (Rigaku Oxford Diffraction, 2020)
Numerical absorption correction based on gaussian integration over
a multifaceted crystal model
Empirical absorption correction using spherical harmonics,
implemented in SCALE3 ABSPACK scaling algorithm.
;
_exptl_crystal_colour Colorless
_exptl_crystal_density_diffrn 1.214
_exptl_crystal_density_method 'not measured'
_exptl_crystal_description Plate
_exptl_crystal_F_000 672
_exptl_crystal_size_max 0.59
_exptl_crystal_size_mid 0.22
_exptl_crystal_size_min 0.07
_refine_diff_density_max 0.355
_refine_diff_density_min -0.210
_refine_diff_density_rms 0.056
_refine_ls_abs_structure_details
;
 Flack x determined using 2629 quotients [(I+)-(I-)]/[(I+)+(I-)]
 (Parsons, Flack and Wagner, Acta Cryst. B69 (2013) 249-259).
;
_refine_ls_abs_structure_Flack 0.15(11)
_refine_ls_extinction_method none
_refine_ls_goodness_of_fit_ref 1.084
_refine_ls_hydrogen_treatment refall
_refine_ls_matrix_type full
_refine_ls_number_parameters 597
_refine_ls_number_reflns 6561
_refine_ls_number_restraints 1
_refine_ls_restrained_S_all 1.084
_refine_ls_R_factor_all 0.0493
_refine_ls_R_factor_gt 0.0458
_refine_ls_shift/su_max 0.001
_refine_ls_shift/su_mean 0.000
_refine_ls_structure_factor_coef Fsqd
_refine_ls_weighting_details 'w=1/[\s^2^(Fo^2^)+(0.0583P)^2^+0.4320P] where P=(Fo^2^+2Fc^2^)/3'
_refine_ls_weighting_scheme calc
_refine_ls_wR_factor_gt 0.1156
_refine_ls_wR_factor_ref 0.1186
_reflns_Friedel_coverage 0.862
_reflns_Friedel_fraction_full 0.969
_reflns_Friedel_fraction_max 0.856
_reflns_number_gt 6135
_reflns_number_total 6561
_reflns_threshold_expression 'I > 2\s(I)'
_cod_data_source_file d2ce01416e2.cif
_cod_data_source_block S-PGB_S-Mandelic_Acid
_cod_database_code 7245863
_chemical_oxdiff_formula 'C8 H17 N O2 C8 H8 O3'
_shelx_space_group_comment
;
The symmetry employed for this shelxl refinement is uniquely defined
by the following loop, which should always be used as a source of
symmetry information in preference to the above space-group names.
They are only intended as comments.
;
_shelx_estimated_absorpt_t_max 0.950
_shelx_estimated_absorpt_t_min 0.670
_olex2_refinement_description
;
;
_olex2_submission_special_instructions 'No special instructions were received'
_oxdiff_exptl_absorpt_empirical_details
;
Empirical correction (ABSPACK) includes:
- Absorption correction using spherical harmonics
- Frame scaling
;
_oxdiff_exptl_absorpt_empirical_full_max 1.488
_oxdiff_exptl_absorpt_empirical_full_min 0.777

loop_
_space_group_symop_operation_xyz
'x, y, z'
'-x, y+1/2, -z'

loop_
_atom_site_label
_atom_site_type_symbol
_atom_site_fract_x
_atom_site_fract_y
_atom_site_fract_z
_atom_site_U_iso_or_equiv
_atom_site_adp_type
_atom_site_occupancy
_atom_site_site_symmetry_order
_atom_site_calc_flag
_atom_site_refinement_flags_posn
_atom_site_refinement_flags_adp
_atom_site_refinement_flags_occupancy
_atom_site_disorder_assembly
_atom_site_disorder_group
O1D O 0.2862(4) 0.45090(9) 0.4676(2) 0.0272(5) Uani 1 1 d . . . . .
O2C O 0.7065(4) 0.50225(9) 0.6095(2) 0.0275(5) Uani 1 1 d . . . . .
O2B O 0.4248(3) 0.51093(9) 0.1830(2) 0.0266(5) Uani 1 1 d . . . . .
O2A O 0.9289(4) 0.48801(9) 1.0739(2) 0.0266(5) Uani 1 1 d . . . . .
O1A O 0.6809(4) 0.47429(9) 0.9171(2) 0.0278(5) Uani 1 1 d . . . . .
O1B O 0.1793(4) 0.52522(9) 0.3392(2) 0.0266(5) Uani 1 1 d . . . . .
O2D O 0.2068(4) 0.49616(9) 0.6470(2) 0.0291(5) Uani 1 1 d . . . . .
O1C O 0.7841(4) 0.54830(9) 0.7883(2) 0.0274(5) Uani 1 1 d . . . . .
O3C O 0.8451(4) 0.57499(10) 0.4390(2) 0.0337(6) Uani 1 1 d . . . . .
O3D O 0.3482(5) 0.42359(10) 0.8176(2) 0.0373(6) Uani 1 1 d . . . . .
N1A N 0.7499(5) 0.47329(11) 1.3429(3) 0.0241(6) Uani 1 1 d . . . . .
N1B N 0.2518(5) 0.52616(11) -0.0854(3) 0.0248(6) Uani 1 1 d . . . . .
C1A C 0.7828(5) 0.46318(12) 1.0250(3) 0.0219(6) Uani 1 1 d . . . . .
C1B C 0.2809(5) 0.53635(12) 0.2317(3) 0.0211(6) Uani 1 1 d . . . . .
C3D C 0.1860(5) 0.37191(13) 0.6563(3) 0.0269(7) Uani 1 1 d . . . . .
C3B C 0.3527(5) 0.60042(12) 0.0472(3) 0.0235(6) Uani 1 1 d . . . . .
C1D C 0.2708(5) 0.45839(12) 0.5973(3) 0.0239(7) Uani 1 1 d . . . . .
C1C C 0.7661(5) 0.54053(12) 0.6588(3) 0.0234(6) Uani 1 1 d . . . . .
C2C C 0.8285(5) 0.58561(12) 0.5769(3) 0.0257(7) Uani 1 1 d . . . . .
C5B C 0.3647(6) 0.65625(12) 0.0364(3) 0.0280(7) Uani 1 1 d . . . . .
C4C C 0.4645(5) 0.62031(15) 0.5245(3) 0.0308(7) Uani 1 1 d . . . . .
C2A C 0.7152(5) 0.41556(12) 1.0905(3) 0.0245(7) Uani 1 1 d . . . . .
C3A C 0.8496(5) 0.39906(12) 1.2115(3) 0.0221(6) Uani 1 1 d . . . . .
C4A C 0.7636(5) 0.41907(13) 1.3434(3) 0.0265(7) Uani 1 1 d . . . . .
C4B C 0.2673(5) 0.58047(13) -0.0861(3) 0.0271(7) Uani 1 1 d . . . . .
C2B C 0.2159(5) 0.58421(12) 0.1664(3) 0.0247(6) Uani 1 1 d . . . . .
C3C C 0.6595(5) 0.62512(12) 0.5922(3) 0.0251(6) Uani 1 1 d . . . . .
C5A C 0.8619(5) 0.34338(12) 1.2209(3) 0.0256(7) Uani 1 1 d . . . . .
C2D C 0.3419(5) 0.41369(13) 0.6784(3) 0.0279(7) Uani 1 1 d . . . . .
C5C C 0.3135(6) 0.65686(15) 0.5314(4) 0.0339(8) Uani 1 1 d . . . . .
C8C C 0.6975(6) 0.66618(14) 0.6696(4) 0.0324(8) Uani 1 1 d . . . . .
C4D C -0.0149(6) 0.37382(15) 0.7152(4) 0.0326(7) Uani 1 1 d . . . . .
C8D C 0.2415(7) 0.33109(15) 0.5835(4) 0.0365(8) Uani 1 1 d . . . . .
C6C C 0.3508(6) 0.69847(15) 0.6079(4) 0.0380(8) Uani 1 1 d . . . . .
C6A C 0.9826(6) 0.31812(14) 1.1073(4) 0.0354(8) Uani 1 1 d . . . . .
C6B C 0.4823(6) 0.68264(14) 0.1511(4) 0.0346(8) Uani 1 1 d . . . . .
C5D C -0.1558(7) 0.33515(15) 0.7024(4) 0.0380(8) Uani 1 1 d . . . . .
C6D C -0.0981(7) 0.29380(16) 0.6304(4) 0.0445(10) Uani 1 1 d . . . . .
C7C C 0.5426(7) 0.70262(15) 0.6776(4) 0.0417(9) Uani 1 1 d . . . . .
C7A C 0.9840(7) 0.26312(15) 1.1302(5) 0.0426(10) Uani 1 1 d . . . . .
C7D C 0.1008(8) 0.29176(17) 0.5707(4) 0.0471(10) Uani 1 1 d . . . . .
C8B C 0.7096(8) 0.66430(19) 0.1702(7) 0.0550(13) Uani 1 1 d . . . . .
C7B C 0.4800(8) 0.73751(16) 0.1241(5) 0.0458(10) Uani 1 1 d . . . . .
C8A C 1.2067(10) 0.3373(2) 1.0908(9) 0.070(2) Uani 1 1 d . . . . .
H8B H 0.219(6) 0.5188(14) -0.167(4) 0.018(9) Uiso 1 1 d . . . . .
H5C H 0.185(7) 0.6540(15) 0.484(4) 0.027(10) Uiso 1 1 d . . . . .
H2D H 0.465(10) 0.439(2) 0.841(6) 0.058(15) Uiso 1 1 d . . . . .
H3A H 1.000(7) 0.4092(15) 1.198(4) 0.025(10) Uiso 1 1 d . . . . .
H5D H -0.294(7) 0.3372(16) 0.743(4) 0.031(10) Uiso 1 1 d . . . . .
H3C H 0.970(6) 0.5976(14) 0.621(4) 0.020(9) Uiso 1 1 d . . . . .
H4D H -0.065(8) 0.4042(19) 0.760(5) 0.044(12) Uiso 1 1 d . . . . .
H4B H 0.370(8) 0.5899(19) -0.165(5) 0.051(14) Uiso 1 1 d . . . . .
H8C H 0.830(7) 0.6677(17) 0.716(5) 0.033(11) Uiso 1 1 d . . . . .
H5B H 0.125(7) 0.5961(15) -0.102(4) 0.028(10) Uiso 1 1 d . . . . .
H7B H 0.366(7) 0.5125(17) -0.045(5) 0.031(10) Uiso 1 1 d . . . . .
H1B H 0.227(7) 0.6066(18) 0.242(5) 0.038(11) Uiso 1 1 d . . . . .
H8D H 0.381(8) 0.3285(17) 0.544(5) 0.039(12) Uiso 1 1 d . . . . .
H6A H 0.713(6) 0.4805(15) 1.425(4) 0.019(9) Uiso 1 1 d . . . . .
H10B H 0.437(6) 0.6654(16) -0.054(4) 0.030(10) Uiso 1 1 d . . . . .
H9B H 0.219(8) 0.6690(18) 0.026(5) 0.039(12) Uiso 1 1 d . . . . .
H1A H 0.564(6) 0.4197(14) 1.117(4) 0.022(9) Uiso 1 1 d . . . . .
H5A H 0.860(6) 0.4099(14) 1.417(4) 0.019(9) Uiso 1 1 d . . . . .
H6D H -0.184(8) 0.264(2) 0.624(5) 0.045(13) Uiso 1 1 d . . . . .
H17B H 0.718(8) 0.630(2) 0.200(5) 0.055(14) Uiso 1 1 d . . . . .
H7C H 0.568(8) 0.732(2) 0.729(5) 0.051(13) Uiso 1 1 d . . . . .
H4A H 0.614(7) 0.4060(16) 1.364(4) 0.032(10) Uiso 1 1 d . . . . .
H7A H 0.641(7) 0.4838(18) 1.294(5) 0.036(11) Uiso 1 1 d . . . . .
H9A H 0.723(7) 0.3298(17) 1.225(4) 0.033(11) Uiso 1 1 d . . . . .
H10A H 0.936(7) 0.3343(17) 1.305(5) 0.037(11) Uiso 1 1 d . . . . .
H15B H 0.780(11) 0.684(3) 0.240(8) 0.09(2) Uiso 1 1 d . . . . .
H16B H 0.778(9) 0.662(2) 0.084(6) 0.058(16) Uiso 1 1 d . . . . .
H6C H 0.250(8) 0.726(2) 0.606(5) 0.051(14) Uiso 1 1 d . . . . .
H11B H 0.405(7) 0.6796(17) 0.241(5) 0.038(11) Uiso 1 1 d . . . . .
H3D H 0.490(6) 0.4041(13) 0.635(4) 0.018(8) Uiso 1 1 d . . . . .
H2B H 0.059(6) 0.5794(14) 0.137(4) 0.022(9) Uiso 1 1 d . . . . .
H13B H 0.333(8) 0.7508(18) 0.125(5) 0.038(12) Uiso 1 1 d . . . . .
H14A H 0.843(8) 0.2508(18) 1.137(5) 0.040(12) Uiso 1 1 d . . . . .
H14B H 0.557(10) 0.746(2) 0.032(7) 0.068(17) Uiso 1 1 d . . . . .
H12B H 0.558(9) 0.756(2) 0.200(6) 0.061(16) Uiso 1 1 d . . . . .
H7D H 0.155(8) 0.261(2) 0.523(5) 0.046(13) Uiso 1 1 d . . . . .
H13A H 1.054(8) 0.249(2) 1.054(6) 0.050(13) Uiso 1 1 d . . . . .
H8A H 0.863(7) 0.4882(16) 1.311(4) 0.025(9) Uiso 1 1 d . . . . .
H2A H 0.728(7) 0.3919(18) 1.025(5) 0.038(11) Uiso 1 1 d . . . . .
H12A H 1.056(9) 0.258(2) 1.222(6) 0.056(15) Uiso 1 1 d . . . . .
H1D H 0.245(9) 0.479(2) 0.421(6) 0.059(15) Uiso 1 1 d . . . . .
H17A H 1.205(10) 0.370(3) 1.075(6) 0.069(17) Uiso 1 1 d . . . . .
H15A H 1.265(7) 0.3317(16) 1.173(5) 0.024(12) Uiso 1 1 d . . . . .
H2C H 0.972(9) 0.559(2) 0.423(6) 0.055(15) Uiso 1 1 d . . . . .
H4C H 0.434(7) 0.5902(19) 0.479(5) 0.044(12) Uiso 1 1 d . . . . .
H1C H 0.737(13) 0.519(3) 0.834(8) 0.10(3) Uiso 1 1 d . . . . .
H16A H 1.298(13) 0.319(3) 1.031(8) 0.10(2) Uiso 1 1 d . . . . .
H3B H 0.510(7) 0.5875(16) 0.059(4) 0.032(10) Uiso 1 1 d . . . . .
H11A H 0.896(9) 0.324(2) 1.015(7) 0.066(16) Uiso 1 1 d . . . . .
H6B H 0.117(10) 0.513(2) -0.031(6) 0.065(16) Uiso 1 1 d . . . . .

loop_
_atom_site_aniso_label
_atom_site_aniso_U_11
_atom_site_aniso_U_22
_atom_site_aniso_U_33
_atom_site_aniso_U_23
_atom_site_aniso_U_13
_atom_site_aniso_U_12
O1D 0.0351(12) 0.0281(12) 0.0185(11) 0.0007(9) -0.0002(9) 0.0013(10)
O2C 0.0292(11) 0.0311(12) 0.0221(11) -0.0013(9) -0.0008(9) -0.0040(9)
O2B 0.0247(11) 0.0336(12) 0.0216(11) 0.0026(9) 0.0006(8) 0.0069(9)
O2A 0.0241(11) 0.0330(12) 0.0227(11) 0.0018(9) -0.0032(8) -0.0066(9)
O1A 0.0301(12) 0.0341(13) 0.0193(11) 0.0050(9) -0.0056(9) -0.0033(9)
O1B 0.0296(12) 0.0313(12) 0.0188(10) 0.0036(9) 0.0045(8) 0.0027(9)
O2D 0.0312(12) 0.0341(13) 0.0220(11) -0.0011(9) 0.0002(9) 0.0037(9)
O1C 0.0346(12) 0.0306(12) 0.0171(10) 0.0009(9) -0.0012(9) -0.0022(10)
O3C 0.0417(14) 0.0384(14) 0.0211(12) 0.0038(10) 0.0087(10) 0.0094(11)
O3D 0.0441(15) 0.0454(15) 0.0220(12) 0.0062(11) -0.0119(10) -0.0156(12)
N1A 0.0228(14) 0.0294(15) 0.0200(14) -0.0012(11) 0.0008(11) -0.0001(11)
N1B 0.0251(14) 0.0310(15) 0.0182(13) -0.0001(11) -0.0029(11) 0.0006(11)
C1A 0.0195(14) 0.0294(16) 0.0168(14) -0.0013(11) -0.0005(10) 0.0018(11)
C1B 0.0194(14) 0.0273(15) 0.0165(14) 0.0000(11) -0.0014(10) -0.0017(11)
C3D 0.0278(16) 0.0315(17) 0.0214(15) 0.0051(13) -0.0083(12) -0.0019(13)
C3B 0.0218(15) 0.0292(16) 0.0195(15) 0.0025(12) 0.0007(11) -0.0004(12)
C1D 0.0202(14) 0.0319(18) 0.0196(15) 0.0020(12) -0.0015(11) -0.0026(12)
C1C 0.0222(15) 0.0296(17) 0.0184(14) -0.0007(12) 0.0009(11) 0.0021(12)
C2C 0.0264(16) 0.0313(18) 0.0195(15) 0.0024(12) 0.0039(12) -0.0007(13)
C5B 0.0310(18) 0.0283(18) 0.0247(16) 0.0058(13) 0.0013(13) -0.0009(13)
C4C 0.0282(17) 0.0372(19) 0.0271(17) -0.0015(15) 0.0000(13) 0.0005(14)
C2A 0.0250(17) 0.0277(17) 0.0208(16) 0.0017(13) -0.0058(12) -0.0016(12)
C3A 0.0208(15) 0.0263(16) 0.0191(15) 0.0000(12) -0.0006(11) 0.0007(12)
C4A 0.0278(17) 0.0313(17) 0.0204(15) 0.0027(12) -0.0008(12) 0.0026(13)
C4B 0.0279(16) 0.0326(17) 0.0207(15) 0.0019(13) -0.0013(12) -0.0013(13)
C2B 0.0240(16) 0.0278(17) 0.0224(15) 0.0025(13) 0.0046(12) 0.0023(12)
C3C 0.0296(16) 0.0275(16) 0.0183(14) 0.0032(12) 0.0054(12) 0.0000(13)
C5A 0.0235(16) 0.0285(17) 0.0248(16) 0.0049(13) -0.0019(12) 0.0014(12)
C2D 0.0276(16) 0.0336(18) 0.0225(16) 0.0049(13) -0.0066(12) -0.0018(13)
C5C 0.0303(18) 0.044(2) 0.0278(17) 0.0058(15) 0.0002(14) 0.0034(15)
C8C 0.0320(18) 0.0333(19) 0.0319(18) -0.0054(15) -0.0013(14) -0.0011(14)
C4D 0.0336(18) 0.0340(18) 0.0303(18) 0.0013(15) -0.0038(14) -0.0031(15)
C8D 0.039(2) 0.039(2) 0.0314(19) -0.0026(15) -0.0037(15) -0.0008(16)
C6C 0.040(2) 0.036(2) 0.038(2) 0.0064(16) 0.0091(15) 0.0101(16)
C6A 0.040(2) 0.0265(18) 0.040(2) -0.0003(15) 0.0096(16) 0.0022(14)
C6B 0.0353(19) 0.0347(19) 0.0337(19) 0.0005(15) 0.0002(15) -0.0062(15)
C5D 0.036(2) 0.040(2) 0.038(2) 0.0081(16) -0.0056(16) -0.0092(16)
C6D 0.054(2) 0.039(2) 0.040(2) 0.0032(17) -0.0112(18) -0.0171(19)
C7C 0.049(2) 0.034(2) 0.042(2) -0.0068(17) 0.0020(17) 0.0053(17)
C7A 0.044(2) 0.0284(19) 0.056(3) -0.0018(18) 0.007(2) 0.0012(16)
C7D 0.064(3) 0.039(2) 0.038(2) -0.0075(18) -0.0072(19) -0.005(2)
C8B 0.047(3) 0.040(3) 0.077(4) -0.007(2) -0.022(2) -0.004(2)
C7B 0.052(3) 0.032(2) 0.054(3) -0.0047(18) 0.002(2) -0.0039(18)
C8A 0.055(3) 0.035(3) 0.121(6) -0.010(3) 0.042(4) -0.001(2)

loop_
_atom_type_symbol
_atom_type_description
_atom_type_scat_dispersion_real
_atom_type_scat_dispersion_imag
_atom_type_scat_source
C C 0.0181 0.0091 'International Tables Vol C Tables 4.2.6.8 and 6.1.1.4'
H H 0.0000 0.0000 'International Tables Vol C Tables 4.2.6.8 and 6.1.1.4'
N N 0.0311 0.0180 'International Tables Vol C Tables 4.2.6.8 and 6.1.1.4'
O O 0.0492 0.0322 'International Tables Vol C Tables 4.2.6.8 and 6.1.1.4'

loop_
_exptl_crystal_face_index_h
_exptl_crystal_face_index_k
_exptl_crystal_face_index_l
_exptl_crystal_face_perp_dist
-1 -1 0 0.2677
0 -1 6 0.0958
4 -7 1 0.2716
0 -18 0 0.0231
0 12 -5 0.1063
-3 0 -3 0.2773
0 -12 5 0.0746
3 11 -2 0.2251
0 -8 -6 0.0943
4 1 -1 0.2876
-3 -6 -3 0.2547
-2 5 5 0.2452
0 18 0 0.0389

loop_
_geom_angle_atom_site_label_1
_geom_angle_atom_site_label_2
_geom_angle_atom_site_label_3
_geom_angle
_geom_angle_site_symmetry_1
_geom_angle_site_symmetry_3
_geom_angle_publ_flag
C1D O1D H1D 110(4) . . ?
C1C O1C H1C 108(5) . . ?
C2C O3C H2C 110(3) . . ?
C2D O3D H2D 112(4) . . ?
C4A N1A H6A 104(3) . . ?
C4A N1A H7A 112(3) . . ?
C4A N1A H8A 115(3) . . ?
H6A N1A H7A 104(4) . . ?
H6A N1A H8A 117(4) . . ?
H7A N1A H8A 105(4) . . ?
C4B N1B H8B 104(3) . . ?
C4B N1B H7B 111(3) . . ?
C4B N1B H6B 113(3) . . ?
H8B N1B H7B 121(4) . . ?
H8B N1B H6B 103(4) . . ?
H7B N1B H6B 105(4) . . ?
O2A C1A O1A 124.1(3) . . ?
O2A C1A C2A 120.7(3) . . ?
O1A C1A C2A 115.2(3) . . ?
O2B C1B O1B 123.9(3) . . ?
O2B C1B C2B 120.7(3) . . ?
O1B C1B C2B 115.4(3) . . ?
C4D C3D C2D 119.4(3) . . ?
C8D C3D C2D 121.6(3) . . ?
C8D C3D C4D 119.0(3) . . ?
C5B C3B H3B 107(2) . . ?
C4B C3B C5B 108.2(3) . . ?
C4B C3B C2B 112.1(3) . . ?
C4B C3B H3B 107(2) . . ?
C2B C3B C5B 111.7(3) . . ?
C2B C3B H3B 110(2) . . ?
O1D C1D C2D 111.8(3) . . ?
O2D C1D O1D 124.1(3) . . ?
O2D C1D C2D 124.1(3) . . ?
O2C C1C O1C 124.1(3) . . ?
O2C C1C C2C 123.9(3) . . ?
O1C C1C C2C 111.9(3) . . ?
O3C C2C C1C 112.0(3) . . ?
O3C C2C C3C 107.5(3) . . ?
O3C C2C H3C 114(2) . . ?
C1C C2C H3C 105(2) . . ?
C3C C2C C1C 109.9(3) . . ?
C3C C2C H3C 109(2) . . ?
C3B C5B H10B 109(2) . . ?
C3B C5B H9B 109(3) . . ?
C6B C5B C3B 116.2(3) . . ?
C6B C5B H10B 109(2) . . ?
C6B C5B H9B 111(3) . . ?
H10B C5B H9B 103(4) . . ?
C3C C4C H4C 119(3) . . ?
C5C C4C C3C 120.2(4) . . ?
C5C C4C H4C 121(3) . . ?
C1A C2A C3A 116.0(3) . . ?
C1A C2A H1A 107(2) . . ?
C1A C2A H2A 106(3) . . ?
C3A C2A H1A 110(2) . . ?
C3A C2A H2A 107(3) . . ?
H1A C2A H2A 111(4) . . ?
C2A C3A H3A 109(2) . . ?
C4A C3A C2A 112.2(3) . . ?
C4A C3A C5A 108.9(3) . . ?
C4A C3A H3A 111(2) . . ?
C5A C3A C2A 111.7(3) . . ?
C5A C3A H3A 104(2) . . ?
N1A C4A C3A 112.1(3) . . ?
N1A C4A H5A 107(2) . . ?
N1A C4A H4A 107(2) . . ?
C3A C4A H5A 110(2) . . ?
C3A C4A H4A 112(2) . . ?
H5A C4A H4A 109(3) . . ?
N1B C4B C3B 112.0(3) . . ?
N1B C4B H4B 107(3) . . ?
N1B C4B H5B 112(2) . . ?
C3B C4B H4B 111(3) . . ?
C3B C4B H5B 107(2) . . ?
H4B C4B H5B 109(4) . . ?
C1B C2B C3B 115.7(3) . . ?
C1B C2B H1B 101(3) . . ?
C1B C2B H2B 105(2) . . ?
C3B C2B H1B 112(3) . . ?
C3B C2B H2B 111(2) . . ?
H1B C2B H2B 111(3) . . ?
C4C C3C C2C 119.3(3) . . ?
C8C C3C C2C 121.2(3) . . ?
C8C C3C C4C 119.5(3) . . ?
C3A C5A C6A 115.5(3) . . ?
C3A C5A H9A 110(3) . . ?
C3A C5A H10A 109(3) . . ?
C6A C5A H9A 108(3) . . ?
C6A C5A H10A 106(3) . . ?
H9A C5A H10A 107(4) . . ?
O3D C2D C3D 107.4(3) . . ?
O3D C2D C1D 111.7(3) . . ?
O3D C2D H3D 115(2) . . ?
C3D C2D C1D 110.1(3) . . ?
C3D C2D H3D 108(2) . . ?
C1D C2D H3D 104(2) . . ?
C4C C5C C6C 120.8(4) . . ?
C4C C5C H5C 120(3) . . ?
C6C C5C H5C 119(3) . . ?
C3C C8C C7C 119.9(3) . . ?
C3C C8C H8C 117(3) . . ?
C7C C8C H8C 123(3) . . ?
C3D C4D H4D 121(3) . . ?
C5D C4D C3D 120.5(4) . . ?
C5D C4D H4D 119(3) . . ?
C3D C8D C7D 120.9(4) . . ?
C3D C8D H8D 121(3) . . ?
C7D C8D H8D 119(3) . . ?
C5C C6C H6C 121(3) . . ?
C7C C6C C5C 118.9(4) . . ?
C7C C6C H6C 120(3) . . ?
C5A C6A H11A 109(3) . . ?
C7A C6A C5A 109.8(3) . . ?
C7A C6A H11A 106(3) . . ?
C8A C6A C5A 112.8(4) . . ?
C8A C6A C7A 110.9(4) . . ?
C8A C6A H11A 108(3) . . ?
C5B C6B H11B 113(3) . . ?
C8B C6B C5B 112.3(4) . . ?
C8B C6B C7B 110.8(4) . . ?
C8B C6B H11B 108(3) . . ?
C7B C6B C5B 109.2(3) . . ?
C7B C6B H11B 103(3) . . ?
C4D C5D C6D 120.3(4) . . ?
C4D C5D H5D 119(3) . . ?
C6D C5D H5D 120(3) . . ?
C5D C6D H6D 125(3) . . ?
C7D C6D C5D 119.5(4) . . ?
C7D C6D H6D 116(3) . . ?
C8C C7C H7C 121(3) . . ?
C6C C7C C8C 120.7(4) . . ?
C6C C7C H7C 118(3) . . ?
C6A C7A H14A 111(3) . . ?
C6A C7A H13A 106(3) . . ?
C6A C7A H12A 106(3) . . ?
H14A C7A H13A 110(4) . . ?
H14A C7A H12A 107(4) . . ?
H13A C7A H12A 117(4) . . ?
C8D C7D H7D 118(3) . . ?
C6D C7D C8D 119.8(4) . . ?
C6D C7D H7D 122(3) . . ?
C6B C8B H17B 114(3) . . ?
C6B C8B H15B 109(4) . . ?
C6B C8B H16B 110(3) . . ?
H17B C8B H15B 107(5) . . ?
H17B C8B H16B 99(5) . . ?
H15B C8B H16B 118(5) . . ?
C6B C7B H13B 112(3) . . ?
C6B C7B H14B 111(4) . . ?
C6B C7B H12B 110(3) . . ?
H13B C7B H14B 111(4) . . ?
H13B C7B H12B 105(4) . . ?
H14B C7B H12B 109(5) . . ?
C6A C8A H17A 111(4) . . ?
C6A C8A H15A 102(3) . . ?
C6A C8A H16A 116(5) . . ?
H17A C8A H15A 109(5) . . ?
H17A C8A H16A 114(6) . . ?
H15A C8A H16A 104(6) . . ?

loop_
_geom_bond_atom_site_label_1
_geom_bond_atom_site_label_2
_geom_bond_distance
_geom_bond_site_symmetry_2
_geom_bond_publ_flag
O1D C1D 1.313(4) . ?
O1D H1D 0.93(6) . ?
O2C C1C 1.215(4) . ?
O2B C1B 1.239(4) . ?
O2A C1A 1.235(4) . ?
O1A C1A 1.281(4) . ?
O1B C1B 1.286(4) . ?
O2D C1D 1.216(4) . ?
O1C C1C 1.311(4) . ?
O1C H1C 0.97(9) . ?
O3C C2C 1.409(4) . ?
O3C H2C 0.93(6) . ?
O3D C2D 1.414(4) . ?
O3D H2D 0.87(6) . ?
N1A C4A 1.488(5) . ?
N1A H6A 0.88(4) . ?
N1A H7A 0.88(5) . ?
N1A H8A 0.88(5) . ?
N1B C4B 1.491(5) . ?
N1B H8B 0.86(4) . ?
N1B H7B 0.90(5) . ?
N1B H6B 1.07(6) . ?
C1A C2A 1.520(4) . ?
C1B C2B 1.517(4) . ?
C3D C2D 1.517(5) . ?
C3D C4D 1.390(5) . ?
C3D C8D 1.378(5) . ?
C3B C5B 1.535(5) . ?
C3B C4B 1.528(4) . ?
C3B C2B 1.535(4) . ?
C3B H3B 1.05(4) . ?
C1D C2D 1.530(4) . ?
C1C C2C 1.532(4) . ?
C2C C3C 1.520(5) . ?
C2C H3C 1.03(4) . ?
C5B C6B 1.533(5) . ?
C5B H10B 1.05(4) . ?
C5B H9B 0.98(5) . ?
C4C C3C 1.394(5) . ?
C4C C5C 1.377(5) . ?
C4C H4C 0.96(5) . ?
C2A C3A 1.532(4) . ?
C2A H1A 0.99(4) . ?
C2A H2A 0.93(5) . ?
C3A C4A 1.525(4) . ?
C3A C5A 1.530(5) . ?
C3A H3A 0.99(4) . ?
C4A H5A 0.98(4) . ?
C4A H4A 1.02(5) . ?
C4B H4B 1.05(5) . ?
C4B H5B 1.00(4) . ?
C2B H1B 0.97(5) . ?
C2B H2B 1.03(4) . ?
C3C C8C 1.383(5) . ?
C5A C6A 1.530(5) . ?
C5A H9A 0.95(5) . ?
C5A H10A 0.99(5) . ?
C2D H3D 1.06(4) . ?
C5C C6C 1.389(6) . ?
C5C H5C 0.93(4) . ?
C8C C7C 1.393(6) . ?
C8C H8C 0.95(5) . ?
C4D C5D 1.383(6) . ?
C4D H4D 1.00(5) . ?
C8D C7D 1.396(6) . ?
C8D H8D 0.96(5) . ?
C6C C7C 1.385(6) . ?
C6C H6C 0.98(6) . ?
C6A C7A 1.524(5) . ?
C6A C8A 1.505(7) . ?
C6A H11A 1.08(6) . ?
C6B C8B 1.517(6) . ?
C6B C7B 1.527(6) . ?
C6B H11B 1.02(5) . ?
C5D C6D 1.389(7) . ?
C5D H5D 0.96(5) . ?
C6D C7D 1.383(7) . ?
C6D H6D 0.97(5) . ?
C7C H7C 0.96(6) . ?
C7A H14A 0.95(5) . ?
C7A H13A 0.96(6) . ?
C7A H12A 1.02(6) . ?
C7D H7D 1.02(5) . ?
C8B H17B 0.99(6) . ?
C8B H15B 0.98(8) . ?
C8B H16B 0.96(6) . ?
C7B H13B 0.99(5) . ?
C7B H14B 1.06(7) . ?
C7B H12B 1.02(6) . ?
C8A H17A 0.90(8) . ?
C8A H15A 0.91(4) . ?
C8A H16A 0.96(9) . ?

loop_
_geom_torsion_atom_site_label_1
_geom_torsion_atom_site_label_2
_geom_torsion_atom_site_label_3
_geom_torsion_atom_site_label_4
_geom_torsion
_geom_torsion_site_symmetry_1
_geom_torsion_site_symmetry_2
_geom_torsion_site_symmetry_3
_geom_torsion_site_symmetry_4
_geom_torsion_publ_flag
O1D C1D C2D O3D 173.4(3) . . . . ?
O1D C1D C2D C3D -67.3(3) . . . . ?
O2C C1C C2C O3C -10.5(4) . . . . ?
O2C C1C C2C C3C 109.0(3) . . . . ?
O2B C1B C2B C3B -5.4(4) . . . . ?
O2A C1A C2A C3A -4.7(5) . . . . ?
O1A C1A C2A C3A 174.2(3) . . . . ?
O1B C1B C2B C3B 173.6(3) . . . . ?
O2D C1D C2D O3D -7.0(4) . . . . ?
O2D C1D C2D C3D 112.3(4) . . . . ?
O1C C1C C2C O3C 169.8(3) . . . . ?
O1C C1C C2C C3C -70.8(3) . . . . ?
O3C C2C C3C C4C 47.0(4) . . . . ?
O3C C2C C3C C8C -131.6(3) . . . . ?
C1A C2A C3A C4A 89.8(3) . . . . ?
C1A C2A C3A C5A -147.7(3) . . . . ?
C3D C4D C5D C6D 0.1(6) . . . . ?
C3D C8D C7D C6D 0.7(6) . . . . ?
C3B C5B C6B C8B 56.4(5) . . . . ?
C3B C5B C6B C7B 179.7(3) . . . . ?
C1C C2C C3C C4C -75.2(4) . . . . ?
C1C C2C C3C C8C 106.2(4) . . . . ?
C2C C3C C8C C7C 177.6(3) . . . . ?
C5B C3B C4B N1B 179.5(3) . . . . ?
C5B C3B C2B C1B -149.0(3) . . . . ?
C4C C3C C8C C7C -1.0(5) . . . . ?
C4C C5C C6C C7C -0.2(6) . . . . ?
C2A C3A C4A N1A -56.7(4) . . . . ?
C2A C3A C5A C6A 66.3(4) . . . . ?
C3A C5A C6A C7A 179.5(3) . . . . ?
C3A C5A C6A C8A 55.2(5) . . . . ?
C4A C3A C5A C6A -169.3(3) . . . . ?
C4B C3B C5B C6B -169.9(3) . . . . ?
C4B C3B C2B C1B 89.4(3) . . . . ?
C2B C3B C5B C6B 66.1(4) . . . . ?
C2B C3B C4B N1B -56.8(4) . . . . ?
C3C C4C C5C C6C -1.4(5) . . . . ?
C3C C8C C7C C6C -0.6(6) . . . . ?
C5A C3A C4A N1A 179.1(3) . . . . ?
C2D C3D C4D C5D -176.7(3) . . . . ?
C2D C3D C8D C7D 176.2(3) . . . . ?
C5C C4C C3C C2C -176.6(3) . . . . ?
C5C C4C C3C C8C 2.0(5) . . . . ?
C5C C6C C7C C8C 1.2(6) . . . . ?
C4D C3D C2D O3D 48.5(4) . . . . ?
C4D C3D C2D C1D -73.3(4) . . . . ?
C4D C3D C8D C7D -1.1(5) . . . . ?
C4D C5D C6D C7D -0.6(6) . . . . ?
C8D C3D C2D O3D -128.8(3) . . . . ?
C8D C3D C2D C1D 109.3(4) . . . . ?
C8D C3D C4D C5D 0.7(5) . . . . ?
C5D C6D C7D C8D 0.2(6) . . . . ?

loop_
_exptl_oxdiff_crystal_face_indexfrac_h
_exptl_oxdiff_crystal_face_indexfrac_k
_exptl_oxdiff_crystal_face_indexfrac_l
_exptl_oxdiff_crystal_face_x
_exptl_oxdiff_crystal_face_y
_exptl_oxdiff_crystal_face_z
-1.0002 -1.0021 -0.0023 -0.0011 0.0595 0.2460
0.0812 -1.0817 6.4507 0.2260 0.9435 -0.2423
3.5819 -7.4394 1.3262 0.6335 -0.0794 -0.7697
0.0530 -17.7703 -0.1570 0.9597 -0.1259 0.2514
0.0003 11.7842 -4.8393 -0.7594 -0.6506 0.0084
-3.4635 0.4637 -3.3161 -0.3001 -0.2618 0.9173
-0.0667 -11.8654 4.8126 0.7594 0.6505 0.0091
2.9613 11.0484 -1.8648 -0.4810 -0.4080 -0.7760
0.0870 -7.6825 -5.8304 0.2728 -0.9116 0.3075
3.9930 1.3995 -1.0538 0.1181 -0.4092 -0.9047
-3.1822 -6.4817 -3.2007 0.0938 -0.3019 0.9487
-2.4630 4.7403 4.8692 -0.2692 0.9082 0.3204
0.0599 17.7674 0.1865 -0.9525 0.1229 -0.2785
